data_4119564
loop_
_publ_author_name
'Chien-Tien Chen'
'Chien-Hsiang Chen'
'Tiow-Gan Ong'

_publ_section_title
;
 Complementary Helicity Interchange of Optically Switchable
 Supramolecular-Enantiomeric Helicenes with (-)-Gel-Sol-(+)-Gel Transition
 Ternary Logic
;
_journal_name_full 'Journal of the American Chemical Society'
_journal_page_first 5294
_journal_page_last 5297
_journal_paper_doi 10.1021/ja401214t
_journal_volume 135
_journal_year 2013
_chemical_formula_moiety 'C35 H32 Br2 O2'
_chemical_formula_sum 'C35 H32 Br2 O2'
_chemical_formula_weight 644.43
_chemical_name_systematic
;
 ?
;
_space_group_IT_number 61
_symmetry_cell_setting orthorhombic
_symmetry_space_group_name_Hall '-P 2ac 2ab'
_symmetry_space_group_name_H-M 'P b c a'
_atom_sites_solution_hydrogens geom
_atom_sites_solution_primary direct
_atom_sites_solution_secondary difmap
_audit_creation_method SHELXL-97
_cell_angle_alpha 90.00
_cell_angle_beta 90.00
_cell_angle_gamma 90.00
_cell_formula_units_Z 8
_cell_length_a 16.7864(2)
_cell_length_b 18.5842(3)
_cell_length_c 18.8141(3)
_cell_measurement_reflns_used 28060
_cell_measurement_temperature 293(2)
_cell_measurement_theta_max 25.028
_cell_measurement_theta_min 2.037
_cell_volume 5869.28(15)
_computing_cell_refinement 'HKL Scalepack (Otwinowski & Minor 1997)'
_computing_data_collection 'Collect (Nonius BV, 1997-2000)'
_computing_data_reduction 'HKL Denzo and Scalepack'
_computing_molecular_graphics 'Ortep-3 for Windows (Farrugia, 1997)'
_computing_publication_material 'WinGX publication routines (Farrugia, 1999)'
_computing_structure_refinement 'SHELXL-97 (Sheldrick, 1997)'
_computing_structure_solution 'SHELXS-86 (Sheldrick, 1986)'
_diffrn_ambient_temperature 293(2)
_diffrn_detector_area_resol_mean 9
_diffrn_measured_fraction_theta_full 0.999
_diffrn_measured_fraction_theta_max 0.999
_diffrn_measurement_device_type KappaCCD
_diffrn_measurement_method 'CCD rotation images, thick slices'
_diffrn_radiation_monochromator graphite
_diffrn_radiation_source 'fine-focus sealed tube'
_diffrn_radiation_type MoK\a
_diffrn_radiation_wavelength 0.71073
_diffrn_reflns_av_R_equivalents 0.0891
_diffrn_reflns_av_sigmaI/netI 0.0587
_diffrn_reflns_limit_h_max 19
_diffrn_reflns_limit_h_min -19
_diffrn_reflns_limit_k_max 19
_diffrn_reflns_limit_k_min -22
_diffrn_reflns_limit_l_max 20
_diffrn_reflns_limit_l_min -22
_diffrn_reflns_number 32132
_diffrn_reflns_theta_full 25.04
_diffrn_reflns_theta_max 25.04
_diffrn_reflns_theta_min 2.16
_exptl_absorpt_coefficient_mu 2.793
_exptl_absorpt_correction_T_max 0.3041
_exptl_absorpt_correction_T_min 0.2127
_exptl_absorpt_correction_type multi-scan
_exptl_absorpt_process_details
;
 ?
;
_exptl_crystal_colour colorless
_exptl_crystal_density_diffrn 1.459
_exptl_crystal_description prism
_exptl_crystal_F_000 2624
_exptl_crystal_size_max 0.67
_exptl_crystal_size_mid 0.54
_exptl_crystal_size_min 0.35
_refine_diff_density_max 0.463
_refine_diff_density_min -0.491
_refine_diff_density_rms 0.126
_refine_ls_extinction_method none
_refine_ls_goodness_of_fit_ref 1.166
_refine_ls_hydrogen_treatment constr
_refine_ls_matrix_type full
_refine_ls_number_parameters 352
_refine_ls_number_reflns 5183
_refine_ls_number_restraints 0
_refine_ls_restrained_S_all 1.166
_refine_ls_R_factor_all 0.1008
_refine_ls_R_factor_gt 0.0556
_refine_ls_shift/su_max 0.001
_refine_ls_shift/su_mean 0.000
_refine_ls_structure_factor_coef Fsqd
_refine_ls_weighting_details 'calc w=1/[\s^2^(Fo^2^)+(0.0690P)^2^+4.3054P] where P=(Fo^2^+2Fc^2^)/3'
_refine_ls_weighting_scheme calc
_refine_ls_wR_factor_gt 0.1280
_refine_ls_wR_factor_ref 0.1548
_reflns_number_gt 3522
_reflns_number_total 5183
_reflns_threshold_expression >2sigma(I)
_cod_data_source_file ja401214t_si_002.cif
_cod_data_source_block 12893
_cod_database_code 4119564

loop_
_symmetry_equiv_pos_as_xyz
'x, y, z'
'-x+1/2, -y, z+1/2'
'x+1/2, -y+1/2, -z'
'-x, y+1/2, -z+1/2'
'-x, -y, -z'
'x-1/2, y, -z-1/2'
'-x-1/2, y-1/2, z'
'x, -y-1/2, z-1/2'

loop_
_atom_site_label
_atom_site_type_symbol
_atom_site_fract_x
_atom_site_fract_y
_atom_site_fract_z
_atom_site_U_iso_or_equiv
_atom_site_adp_type
_atom_site_occupancy
_atom_site_symmetry_multiplicity
_atom_site_calc_flag
_atom_site_refinement_flags
C1 C 0.8233(3) 0.1728(3) 0.4702(3) 0.0389(13) Uani 1 1 d .
C2 C 0.8058(3) 0.1433(3) 0.5354(3) 0.0439(13) Uani 1 1 d .
H2 H 0.8081 0.0938 0.5424 0.053 Uiso 1 1 calc R
C3 C 0.7846(3) 0.1887(3) 0.5906(3) 0.0403(13) Uani 1 1 d .
H3 H 0.7735 0.1692 0.6350 0.048 Uiso 1 1 calc R
C4 C 0.7794(3) 0.2626(3) 0.5810(3) 0.0346(12) Uani 1 1 d .
C5 C 0.7981(3) 0.2912(3) 0.5144(2) 0.0319(11) Uani 1 1 d .
C6 C 0.8208(3) 0.2458(3) 0.4590(3) 0.0345(12) Uani 1 1 d .
H6 H 0.8343 0.2648 0.4149 0.041 Uiso 1 1 calc R
C7 C 0.7621(3) 0.3144(3) 0.6414(3) 0.0386(13) Uani 1 1 d .
H7 H 0.8046 0.3506 0.6396 0.046 Uiso 1 1 calc R
C8 C 0.7686(3) 0.2799(3) 0.7139(3) 0.0490(14) Uani 1 1 d .
H8A H 0.8165 0.2509 0.7163 0.059 Uiso 1 1 calc R
H8B H 0.7721 0.3170 0.7501 0.059 Uiso 1 1 calc R
C9 C 0.6967(4) 0.2113(4) 0.7960(3) 0.083(2) Uani 1 1 d .
H9A H 0.6501 0.1820 0.8017 0.125 Uiso 1 1 calc R
H9B H 0.6939 0.2516 0.8279 0.125 Uiso 1 1 calc R
H9C H 0.7433 0.1834 0.8065 0.125 Uiso 1 1 calc R
C10 C 0.6836(3) 0.3569(3) 0.6354(3) 0.0435(13) Uani 1 1 d .
H10 H 0.6425 0.3262 0.6567 0.052 Uiso 1 1 calc R
C11 C 0.6871(4) 0.4247(3) 0.6814(3) 0.0634(18) Uani 1 1 d .
H11A H 0.6358 0.4488 0.6814 0.076 Uiso 1 1 calc R
H11B H 0.7007 0.4123 0.7299 0.076 Uiso 1 1 calc R
C12 C 0.7693(6) 0.5267(4) 0.6968(4) 0.098(3) Uani 1 1 d .
H12A H 0.8089 0.5557 0.6737 0.147 Uiso 1 1 calc R
H12B H 0.7908 0.5071 0.7399 0.147 Uiso 1 1 calc R
H12C H 0.7237 0.5559 0.7077 0.147 Uiso 1 1 calc R
C13 C 0.6530(3) 0.3766(3) 0.5626(3) 0.0375(12) Uani 1 1 d .
C14 C 0.5715(3) 0.3863(3) 0.5553(3) 0.0490(14) Uani 1 1 d .
H14 H 0.5392 0.3778 0.5945 0.059 Uiso 1 1 calc R
C15 C 0.5362(3) 0.4077(3) 0.4927(3) 0.0495(15) Uani 1 1 d .
H15 H 0.4813 0.4136 0.4896 0.059 Uiso 1 1 calc R
C16 C 0.5841(3) 0.4201(3) 0.4352(3) 0.0419(13) Uani 1 1 d .
C17 C 0.6652(3) 0.4106(3) 0.4396(3) 0.0363(12) Uani 1 1 d .
H17 H 0.6966 0.4183 0.3995 0.044 Uiso 1 1 calc R
C18 C 0.7013(3) 0.3894(2) 0.5031(3) 0.0325(11) Uani 1 1 d .
C19 C 0.7881(3) 0.3696(3) 0.5011(2) 0.0324(11) Uani 1 1 d .
C20 C 0.8464(3) 0.4141(3) 0.4804(3) 0.0369(12) Uani 1 1 d .
C21 C 0.8345(3) 0.4933(3) 0.4639(3) 0.0521(15) Uani 1 1 d .
H21A H 0.8681 0.5219 0.4949 0.062 Uiso 1 1 calc R
H21B H 0.7795 0.5064 0.4731 0.062 Uiso 1 1 calc R
C22 C 0.8549(4) 0.5098(4) 0.3865(4) 0.078(2) Uani 1 1 d .
H22A H 0.8074 0.5276 0.3629 0.093 Uiso 1 1 calc R
H22B H 0.8945 0.5477 0.3853 0.093 Uiso 1 1 calc R
C23 C 0.8863(4) 0.4454(4) 0.3455(3) 0.069(2) Uani 1 1 d .
H23A H 0.8422 0.4144 0.3326 0.083 Uiso 1 1 calc R
H23B H 0.9113 0.4620 0.3020 0.083 Uiso 1 1 calc R
C24 C 0.9463(3) 0.4028(3) 0.3885(3) 0.0466(14) Uani 1 1 d .
C25 C 0.9267(3) 0.3890(3) 0.4592(3) 0.0376(12) Uani 1 1 d .
C26 C 0.9822(3) 0.3520(3) 0.5020(3) 0.0434(13) Uani 1 1 d .
C27 C 1.0513(3) 0.3254(3) 0.4710(3) 0.0533(16) Uani 1 1 d .
H27 H 1.0876 0.2998 0.4985 0.064 Uiso 1 1 calc R
C28 C 1.0664(4) 0.3366(4) 0.4000(3) 0.0610(17) Uani 1 1 d .
H28 H 1.1119 0.3171 0.3794 0.073 Uiso 1 1 calc R
C29 C 1.0155(4) 0.3760(4) 0.3596(3) 0.0576(17) Uani 1 1 d .
H29 H 1.0274 0.3849 0.3121 0.069 Uiso 1 1 calc R
C30 C 0.9730(3) 0.3430(3) 0.5803(3) 0.0475(14) Uani 1 1 d .
C31 C 0.9888(4) 0.2784(4) 0.6132(3) 0.0676(19) Uani 1 1 d .
H31 H 0.9995 0.2382 0.5855 0.081 Uiso 1 1 calc R
C32 C 0.9892(4) 0.2718(5) 0.6860(4) 0.091(3) Uani 1 1 d .
H32 H 1.0004 0.2275 0.7066 0.109 Uiso 1 1 calc R
C33 C 0.9737(4) 0.3284(7) 0.7271(5) 0.102(3) Uani 1 1 d .
H33 H 0.9753 0.3236 0.7763 0.122 Uiso 1 1 calc R
C34 C 0.9556(4) 0.3932(5) 0.6977(4) 0.086(3) Uani 1 1 d .
H34 H 0.9440 0.4321 0.7270 0.103 Uiso 1 1 calc R
C35 C 0.9542(3) 0.4019(4) 0.6231(4) 0.0649(18) Uani 1 1 d .
H35 H 0.9411 0.4460 0.6029 0.078 Uiso 1 1 calc R
Br1 Br 0.85116(4) 0.11134(3) 0.39338(3) 0.0516(2) Uani 1 1 d .
Br2 Br 0.53723(4) 0.44680(4) 0.34728(3) 0.0601(2) Uani 1 1 d .
O1 O 0.7007(2) 0.2359(2) 0.72683(18) 0.0585(11) Uani 1 1 d .
O2 O 0.7465(3) 0.4708(2) 0.6518(2) 0.0738(13) Uani 1 1 d .

loop_
_atom_site_aniso_label
_atom_site_aniso_U_11
_atom_site_aniso_U_22
_atom_site_aniso_U_33
_atom_site_aniso_U_23
_atom_site_aniso_U_13
_atom_site_aniso_U_12
C1 0.033(3) 0.037(3) 0.047(3) -0.004(3) -0.005(2) -0.002(2)
C2 0.044(3) 0.035(3) 0.053(4) 0.008(3) 0.000(3) -0.001(3)
C3 0.042(3) 0.041(3) 0.038(3) 0.007(2) -0.001(2) -0.004(3)
C4 0.027(3) 0.040(3) 0.037(3) 0.004(2) -0.002(2) -0.003(2)
C5 0.025(3) 0.035(3) 0.036(3) 0.000(2) 0.001(2) -0.002(2)
C6 0.033(3) 0.035(3) 0.036(3) 0.000(2) 0.001(2) -0.001(2)
C7 0.039(3) 0.043(3) 0.034(3) -0.002(2) 0.002(2) -0.009(2)
C8 0.044(3) 0.065(4) 0.039(3) -0.002(3) -0.005(3) -0.007(3)
C9 0.079(5) 0.119(6) 0.053(4) 0.032(4) 0.000(4) -0.008(5)
C10 0.041(3) 0.051(3) 0.039(3) 0.000(3) 0.007(3) -0.003(3)
C11 0.076(5) 0.066(4) 0.048(4) -0.009(3) 0.014(3) 0.014(4)
C12 0.138(8) 0.057(5) 0.098(6) -0.016(4) -0.008(6) -0.007(5)
C13 0.038(3) 0.039(3) 0.036(3) -0.003(2) 0.004(2) 0.001(2)
C14 0.034(3) 0.064(4) 0.049(4) 0.003(3) 0.013(3) 0.003(3)
C15 0.030(3) 0.059(4) 0.060(4) -0.003(3) -0.001(3) -0.001(3)
C16 0.042(3) 0.038(3) 0.046(3) -0.001(3) -0.003(3) 0.006(3)
C17 0.041(3) 0.035(3) 0.033(3) -0.003(2) 0.004(2) -0.001(2)
C18 0.028(3) 0.030(3) 0.040(3) -0.007(2) 0.003(2) -0.002(2)
C19 0.032(3) 0.033(3) 0.032(3) -0.002(2) 0.004(2) 0.000(2)
C20 0.034(3) 0.035(3) 0.042(3) 0.000(2) 0.002(2) -0.003(2)
C21 0.044(3) 0.034(3) 0.078(4) 0.006(3) -0.002(3) -0.001(3)
C22 0.054(4) 0.067(5) 0.112(6) 0.050(4) 0.021(4) 0.008(4)
C23 0.053(4) 0.089(5) 0.066(4) 0.030(4) 0.009(3) -0.003(4)
C24 0.040(3) 0.052(4) 0.048(3) 0.009(3) 0.007(3) -0.002(3)
C25 0.029(3) 0.033(3) 0.050(3) -0.002(3) 0.002(2) -0.005(2)
C26 0.041(3) 0.041(3) 0.048(3) -0.006(3) 0.004(3) -0.002(3)
C27 0.034(3) 0.067(4) 0.060(4) -0.011(3) -0.006(3) 0.015(3)
C28 0.043(4) 0.074(5) 0.066(4) -0.011(3) 0.020(3) 0.010(3)
C29 0.042(4) 0.077(5) 0.053(4) 0.005(3) 0.017(3) -0.007(3)
C30 0.028(3) 0.065(4) 0.050(3) -0.008(3) -0.006(3) 0.001(3)
C31 0.065(4) 0.085(5) 0.052(4) 0.008(4) -0.002(3) 0.026(4)
C32 0.074(5) 0.135(8) 0.064(5) 0.022(5) 0.007(4) 0.036(5)
C33 0.045(4) 0.196(11) 0.064(5) 0.003(7) -0.007(4) 0.015(6)
C34 0.048(4) 0.138(8) 0.072(5) -0.062(6) 0.004(4) -0.012(5)
C35 0.041(4) 0.081(5) 0.073(5) -0.031(4) -0.005(3) -0.004(3)
Br1 0.0538(4) 0.0434(3) 0.0576(4) -0.0122(3) 0.0030(3) 0.0028(3)
Br2 0.0593(4) 0.0656(4) 0.0554(4) -0.0023(3) -0.0195(3) 0.0075(3)
O1 0.059(3) 0.083(3) 0.034(2) 0.017(2) -0.0055(18) -0.014(2)
O2 0.092(3) 0.063(3) 0.066(3) -0.013(2) 0.012(3) -0.014(3)

loop_
_atom_type_symbol
_atom_type_description
_atom_type_scat_dispersion_real
_atom_type_scat_dispersion_imag
_atom_type_scat_source
C C 0.0033 0.0016 'International Tables Vol C Tables 4.2.6.8 and 6.1.1.4'
H H 0.0000 0.0000 'International Tables Vol C Tables 4.2.6.8 and 6.1.1.4'
Br Br -0.2901 2.4595 'International Tables Vol C Tables 4.2.6.8 and 6.1.1.4'
O O 0.0106 0.0060 'International Tables Vol C Tables 4.2.6.8 and 6.1.1.4'

loop_
_geom_angle_atom_site_label_1
_geom_angle_atom_site_label_2
_geom_angle_atom_site_label_3
_geom_angle
C6 C1 C2 121.5(5)
C6 C1 Br1 119.0(4)
C2 C1 Br1 119.5(4)
C1 C2 C3 118.8(5)
C1 C2 H2 120.6
C3 C2 H2 120.6
C2 C3 C4 121.4(5)
C2 C3 H3 119.3
C4 C3 H3 119.3
C3 C4 C5 118.6(5)
C3 C4 C7 122.8(4)
C5 C4 C7 118.3(4)
C4 C5 C6 120.1(5)
C4 C5 C19 119.9(4)
C6 C5 C19 119.9(4)
C1 C6 C5 119.5(5)
C1 C6 H6 120.2
C5 C6 H6 120.2
C8 C7 C4 113.2(4)
C8 C7 C10 110.2(4)
C4 C7 C10 115.7(4)
C8 C7 H7 105.6
C4 C7 H7 105.6
C10 C7 H7 105.6
O1 C8 C7 109.8(4)
O1 C8 H8A 109.7
C7 C8 H8A 109.7
O1 C8 H8B 109.7
C7 C8 H8B 109.7
H8A C8 H8B 108.2
O1 C9 H9A 109.5
O1 C9 H9B 109.5
H9A C9 H9B 109.5
O1 C9 H9C 109.5
H9A C9 H9C 109.5
H9B C9 H9C 109.5
C13 C10 C11 109.0(5)
C13 C10 C7 118.8(4)
C11 C10 C7 110.3(5)
C13 C10 H10 105.9
C11 C10 H10 105.9
C7 C10 H10 105.9
O2 C11 C10 107.6(5)
O2 C11 H11A 110.2
C10 C11 H11A 110.2
O2 C11 H11B 110.2
C10 C11 H11B 110.2
H11A C11 H11B 108.5
O2 C12 H12A 109.5
O2 C12 H12B 109.5
H12A C12 H12B 109.5
O2 C12 H12C 109.5
H12A C12 H12C 109.5
H12B C12 H12C 109.5
C14 C13 C18 118.0(5)
C14 C13 C10 117.2(5)
C18 C13 C10 124.7(4)
C15 C14 C13 123.1(5)
C15 C14 H14 118.4
C13 C14 H14 118.4
C16 C15 C14 118.2(5)
C16 C15 H15 120.9
C14 C15 H15 120.9
C15 C16 C17 120.9(5)
C15 C16 Br2 119.4(4)
C17 C16 Br2 119.7(4)
C16 C17 C18 121.1(5)
C16 C17 H17 119.4
C18 C17 H17 119.4
C17 C18 C13 118.7(4)
C17 C18 C19 117.9(4)
C13 C18 C19 122.7(4)
C20 C19 C5 124.9(4)
C20 C19 C18 124.4(4)
C5 C19 C18 110.1(4)
C19 C20 C25 123.3(5)
C19 C20 C21 124.3(5)
C25 C20 C21 111.7(4)
C20 C21 C22 111.1(5)
C20 C21 H21A 109.4
C22 C21 H21A 109.4
C20 C21 H21B 109.4
C22 C21 H21B 109.4
H21A C21 H21B 108.0
C23 C22 C21 113.9(5)
C23 C22 H22A 108.8
C21 C22 H22A 108.8
C23 C22 H22B 108.8
C21 C22 H22B 108.8
H22A C22 H22B 107.7
C24 C23 C22 111.8(5)
C24 C23 H23A 109.3
C22 C23 H23A 109.3
C24 C23 H23B 109.3
C22 C23 H23B 109.3
H23A C23 H23B 107.9
C29 C24 C25 120.6(5)
C29 C24 C23 122.6(5)
C25 C24 C23 116.7(5)
C24 C25 C26 118.6(5)
C24 C25 C20 114.4(5)
C26 C25 C20 127.0(5)
C27 C26 C25 119.0(5)
C27 C26 C30 117.6(5)
C25 C26 C30 123.3(5)
C28 C27 C26 120.6(5)
C28 C27 H27 119.7
C26 C27 H27 119.7
C29 C28 C27 120.6(6)
C29 C28 H28 119.7
C27 C28 H28 119.7
C28 C29 C24 120.3(6)
C28 C29 H29 119.8
C24 C29 H29 119.8
C31 C30 C35 117.9(6)
C31 C30 C26 121.5(5)
C35 C30 C26 120.4(6)
C30 C31 C32 121.8(7)
C30 C31 H31 119.1
C32 C31 H31 119.1
C33 C32 C31 120.5(8)
C33 C32 H32 119.8
C31 C32 H32 119.8
C32 C33 C34 120.4(8)
C32 C33 H33 119.8
C34 C33 H33 119.8
C33 C34 C35 120.7(7)
C33 C34 H34 119.7
C35 C34 H34 119.7
C30 C35 C34 118.7(7)
C30 C35 H35 120.7
C34 C35 H35 120.7
C9 O1 C8 112.9(5)
C12 O2 C11 113.7(5)

loop_
_geom_bond_atom_site_label_1
_geom_bond_atom_site_label_2
_geom_bond_distance
C1 C6 1.373(7)
C1 C2 1.376(7)
C1 Br1 1.900(5)
C2 C3 1.382(7)
C2 H2 0.9300
C3 C4 1.389(7)
C3 H3 0.9300
C4 C5 1.396(6)
C4 C7 1.517(7)
C5 C6 1.394(6)
C5 C19 1.488(6)
C6 H6 0.9300
C7 C8 1.512(7)
C7 C10 1.541(7)
C7 H7 0.9800
C8 O1 1.424(6)
C8 H8A 0.9700
C8 H8B 0.9700
C9 O1 1.381(6)
C9 H9A 0.9600
C9 H9B 0.9600
C9 H9C 0.9600
C10 C13 1.508(7)
C10 C11 1.531(8)
C10 H10 0.9800
C11 O2 1.426(8)
C11 H11A 0.9700
C11 H11B 0.9700
C12 O2 1.393(8)
C12 H12A 0.9600
C12 H12B 0.9600
C12 H12C 0.9600
C13 C14 1.386(7)
C13 C18 1.402(7)
C14 C15 1.378(8)
C14 H14 0.9300
C15 C16 1.366(7)
C15 H15 0.9300
C16 C17 1.377(7)
C16 Br2 1.898(5)
C17 C18 1.397(7)
C17 H17 0.9300
C18 C19 1.503(7)
C19 C20 1.338(7)
C20 C25 1.482(7)
C20 C21 1.517(7)
C21 C22 1.526(9)
C21 H21A 0.9700
C21 H21B 0.9700
C22 C23 1.518(10)
C22 H22A 0.9700
C22 H22B 0.9700
C23 C24 1.515(8)
C23 H23A 0.9700
C23 H23B 0.9700
C24 C29 1.376(8)
C24 C25 1.394(7)
C25 C26 1.411(7)
C26 C27 1.388(7)
C26 C30 1.490(8)
C27 C28 1.377(8)
C27 H27 0.9300
C28 C29 1.358(8)
C28 H28 0.9300
C29 H29 0.9300
C30 C31 1.377(8)
C30 C35 1.394(8)
C31 C32 1.375(9)
C31 H31 0.9300
C32 C33 1.332(12)
C32 H32 0.9300
C33 C34 1.358(12)
C33 H33 0.9300
C34 C35 1.415(10)
C34 H34 0.9300
C35 H35 0.9300
